data_4514331
loop_
_publ_author_name
'Angeli, Giasemi K.'
'Sartsidou, Christina'
'Vlachaki, Styliani'
'Spanopoulos, Ioannis'
'Tsangarakis, Constantinos'
'Kourtellaris, Andreas'
'Klontzas, Emmanuel'
'Froudakis, George E.'
'Tasiopoulos, Anastasios'
'Trikalitis, Pantelis N.'

_publ_section_title
;
 Reticular Chemistry and the Discovery of a New Family of Rare Earth (4,
 8)-Connected Metal-Organic Frameworks with csq Topology Based on
 RE4(\m3-O)2(COO)8 Clusters.
;
_journal_issue 51
_journal_name_full 'ACS applied materials &amp; interfaces'
_journal_page_first 44560
_journal_page_last 44566
_journal_paper_doi 10.1021/acsami.7b16380
_journal_volume 9
_journal_year 2017
_chemical_formula_moiety 'C39 H29 N O12 Y2'
_chemical_formula_sum 'C39 H29 N O12 Y2'
_chemical_formula_weight 881.45
_space_group_crystal_system hexagonal
_space_group_IT_number 191
_space_group_name_Hall '-P 6 2'
_space_group_name_H-M_alt 'P 6/m m m'
_symmetry_space_group_name_Hall '-P 6 2'
_symmetry_space_group_name_H-M 'P 6/m m m'
_atom_sites_solution_hydrogens geom
_audit_creation_method SHELXL-2014/7
_cell_angle_alpha 90
_cell_angle_beta 90
_cell_angle_gamma 120
_cell_formula_units_Z 6
_cell_length_a 26.4725(14)
_cell_length_b 26.4725(14)
_cell_length_c 16.6116(7)
_cell_measurement_reflns_used 4371
_cell_measurement_temperature 100(2)
_cell_measurement_theta_max 67.9560
_cell_measurement_theta_min 4.2280
_cell_volume 10081.7(9)
_computing_structure_refinement 'SHELXL-2014/7 (Sheldrick, 2014)'
_diffrn_ambient_temperature 100(2)
_diffrn_detector_area_resol_mean 10.4223
_diffrn_measured_fraction_theta_full 0.995
_diffrn_measured_fraction_theta_max 0.995
_diffrn_measurement_device_type 'SuperNova, Dual, Cu at zero, Atlas'
_diffrn_radiation_type CuK\a
_diffrn_radiation_wavelength 1.54184
_diffrn_reflns_av_R_equivalents 0.0497
_diffrn_reflns_av_unetI/netI 0.0237
_diffrn_reflns_Laue_measured_fraction_full 0.995
_diffrn_reflns_Laue_measured_fraction_max 0.995
_diffrn_reflns_limit_h_max 31
_diffrn_reflns_limit_h_min -23
_diffrn_reflns_limit_k_max 31
_diffrn_reflns_limit_k_min -29
_diffrn_reflns_limit_l_max 15
_diffrn_reflns_limit_l_min -19
_diffrn_reflns_number 24034
_diffrn_reflns_point_group_measured_fraction_full 0.995
_diffrn_reflns_point_group_measured_fraction_max 0.995
_diffrn_reflns_theta_full 67.203
_diffrn_reflns_theta_max 67.203
_diffrn_reflns_theta_min 3.339
_diffrn_source 'sealed X-ray tube'
_exptl_absorpt_coefficient_mu 2.615
_exptl_absorpt_correction_T_max 1.00000
_exptl_absorpt_correction_T_min 0.39262
_exptl_absorpt_correction_type multi-scan
_exptl_absorpt_process_details
;
CrysAlisPro, Agilent Technologies,
Version 1.171.37.35h (release 09-02-2015 CrysAlis171 .NET)
(compiled Feb  9 2015,16:26:32)
Empirical absorption correction using spherical harmonics,
 implemented in SCALE3 ABSPACK scaling algorithm.
;
_exptl_crystal_colour colourless
_exptl_crystal_density_diffrn 0.871
_exptl_crystal_description polyhedra
_exptl_crystal_F_000 2664
_exptl_crystal_size_max 0.09
_exptl_crystal_size_mid 0.07
_exptl_crystal_size_min 0.06
_refine_diff_density_max 0.955
_refine_diff_density_min -0.995
_refine_diff_density_rms 0.113
_refine_ls_extinction_method none
_refine_ls_goodness_of_fit_ref 1.514
_refine_ls_hydrogen_treatment constr
_refine_ls_matrix_type full
_refine_ls_number_parameters 145
_refine_ls_number_reflns 3465
_refine_ls_number_restraints 44
_refine_ls_restrained_S_all 1.554
_refine_ls_R_factor_all 0.1590
_refine_ls_R_factor_gt 0.1371
_refine_ls_shift/su_max 0.001
_refine_ls_shift/su_mean 0.000
_refine_ls_structure_factor_coef Fsqd
_refine_ls_weighting_details 'w=1/[\s^2^(Fo^2^)+(0.2000P)^2^] where P=(Fo^2^+2Fc^2^)/3'
_refine_ls_weighting_scheme calc
_refine_ls_wR_factor_gt 0.3982
_refine_ls_wR_factor_ref 0.4225
_reflns_Friedel_coverage 0.000
_reflns_number_gt 2230
_reflns_number_total 3465
_reflns_threshold_expression 'I > 2\s(I)'
_cod_data_source_file am7b16380_si_002.cif
_cod_data_source_block cs2_409_sq
_cod_original_cell_volume 10081.7(11)
_cod_database_code 4514331
_shelx_shelxl_version_number 2014/7
_shelx_space_group_comment
;
The symmetry employed for this shelxl refinement is uniquely defined
by the following loop, which should always be used as a source of
symmetry information in preference to the above space-group names.
They are only intended as comments.
;

loop_
_space_group_symop_operation_xyz
'x, y, z'
'-y, x-y, z'
'-x+y, -x, z'
'-x, -y, z'
'y, -x+y, z'
'x-y, x, z'
'y, x, -z'
'x-y, -y, -z'
'-x, -x+y, -z'
'-y, -x, -z'
'-x+y, y, -z'
'x, x-y, -z'
'-x, -y, -z'
'y, -x+y, -z'
'x-y, x, -z'
'x, y, -z'
'-y, x-y, -z'
'-x+y, -x, -z'
'-y, -x, z'
'-x+y, y, z'
'x, x-y, z'
'y, x, z'
'x-y, -y, z'
'-x, -x+y, z'

loop_
_atom_site_label
_atom_site_type_symbol
_atom_site_fract_x
_atom_site_fract_y
_atom_site_fract_z
_atom_site_U_iso_or_equiv
_atom_site_adp_type
_atom_site_occupancy
_atom_site_site_symmetry_order
_atom_site_calc_flag
_atom_site_refinement_flags_posn
_atom_site_refinement_flags_adp
_atom_site_refinement_flags_occupancy
Y1 Y 0.54121(3) 0.45879(3) 0.0000 0.1251(8) Uani 1 4 d S T P
Y2 Y 0.63509(7) 0.63509(7) 0.0000 0.1231(7) Uani 1 4 d S T P
C1 C 0.7105(6) 0.5258(8) 0.5000 0.134(5) Uani 1 2 d S T P
C2 C 0.7366(4) 0.5280(5) 0.4277(5) 0.123(3) Uani 1 1 d . . .
C3 C 0.6538(7) 0.5265(11) 0.5000 0.176(8) Uani 1 2 d S T P
H3A H 0.6408 0.5248 0.5544 0.265 Uiso 0.5 1 calc R U P
H3B H 0.6596 0.5618 0.4750 0.265 Uiso 0.5 1 calc R U P
H3C H 0.6248 0.4935 0.4706 0.265 Uiso 0.5 1 calc R U P
C4 C 0.7121(4) 0.5317(6) 0.3519(5) 0.126(3) Uani 1 1 d . . .
C5 C 0.6788(6) 0.4845(7) 0.3032(8) 0.179(5) Uani 1 1 d . . .
H5 H 0.6727 0.4481 0.3183 0.215 Uiso 1 1 calc R U .
C6 C 0.6546(7) 0.4893(11) 0.2343(10) 0.204(7) Uani 1 1 d . . .
H6 H 0.6285 0.4558 0.2064 0.245 Uiso 1 1 calc R U .
C7 C 0.6675(7) 0.5411(10) 0.2061(7) 0.179(6) Uani 1 1 d . . .
C8 C 0.7024(7) 0.5915(8) 0.2460(8) 0.219(8) Uani 1 1 d . . .
H8 H 0.7104 0.6278 0.2271 0.263 Uiso 1 1 calc R U .
C9 C 0.7262(8) 0.5838(8) 0.3205(8) 0.213(7) Uani 1 1 d . . .
H9 H 0.7529 0.6170 0.3483 0.256 Uiso 1 1 calc R U .
C10 C 0.6457(8) 0.5535(12) 0.1275(7) 0.224(10) Uani 1 1 d . . .
O1 O 0.6113(6) 0.5005(6) 0.0894(7) 0.227(5) Uani 1 1 d . . .
O2 O 0.6549(7) 0.5840(8) 0.0914(9) 0.277(8) Uani 1 1 d . U .
O3 O 0.5491(3) 0.5491(3) 0.0000 0.087(2) Uani 1 4 d S TU P
O4 O 0.5915(3) 0.4085(3) 0.0000 0.300(12) Uani 1 4 d S TU P
O5 O 0.7008(17) 0.7354(15) 0.0000 0.246(15) Uani 0.5 2 d S TU P
N1 N 0.5000 0.5000 0.2724(9) 0.128(5) Uani 1 4 d DS T P
O6 O 0.5226(6) 0.4774(6) 0.1549(16) 0.188(9) Uani 0.5 2 d S TU P
C11 C 0.5000 0.5000 0.1922(10) 0.180(9) Uani 1 4 d DS TU P
H11 H 0.4824 0.5176 0.1646 0.216 Uiso 0.5 2 calc R U P
C12 C 0.5468(9) 0.5468(9) 0.318(2) 0.34(2) Uani 1 2 d DS TU P
H12A H 0.5393 0.5393 0.3745 0.516 Uiso 1 2 calc R U P
H12B H 0.5831 0.5489 0.3048 0.516 Uiso 0.5 1 calc R U P
H12C H 0.5489 0.5831 0.3048 0.516 Uiso 0.5 1 calc R U P

loop_
_atom_site_aniso_label
_atom_site_aniso_U_11
_atom_site_aniso_U_22
_atom_site_aniso_U_33
_atom_site_aniso_U_23
_atom_site_aniso_U_13
_atom_site_aniso_U_12
Y1 0.1534(13) 0.1534(13) 0.1262(13) 0.000 0.000 0.1199(13)
Y2 0.1267(10) 0.1267(10) 0.1173(13) 0.000 0.000 0.0642(10)
C1 0.097(7) 0.207(15) 0.095(7) 0.000 0.000 0.074(9)
C2 0.110(5) 0.198(9) 0.073(4) -0.007(5) -0.007(4) 0.087(6)
C3 0.133(11) 0.32(3) 0.106(9) 0.000 0.000 0.140(15)
C4 0.123(6) 0.183(10) 0.082(5) -0.009(6) -0.015(5) 0.084(7)
C5 0.151(10) 0.225(14) 0.157(10) -0.049(10) -0.055(9) 0.091(10)
C6 0.158(12) 0.25(2) 0.175(14) -0.046(14) -0.071(11) 0.083(14)
C7 0.160(11) 0.29(2) 0.089(6) -0.039(10) -0.056(7) 0.117(14)
C8 0.264(19) 0.202(14) 0.156(12) 0.025(10) -0.096(12) 0.089(14)
C9 0.241(16) 0.227(16) 0.142(10) -0.026(11) -0.104(11) 0.095(14)
C10 0.225(16) 0.38(3) 0.088(7) -0.055(11) -0.093(9) 0.171(18)
O1 0.275(13) 0.297(14) 0.157(8) -0.021(9) -0.090(9) 0.178(12)
O2 0.314(12) 0.306(12) 0.229(10) 0.125(9) -0.061(8) 0.168(9)
O3 0.088(3) 0.088(3) 0.084(5) 0.000 0.000 0.043(4)
O4 0.337(15) 0.337(15) 0.42(2) 0.000 0.000 0.314(15)
O5 0.248(17) 0.228(17) 0.252(17) 0.000 0.000 0.113(11)
N1 0.162(11) 0.162(11) 0.091(8) 0.000 0.000 0.104(12)
O6 0.199(9) 0.199(9) 0.181(12) -0.012(6) 0.012(6) 0.109(9)
C11 0.186(10) 0.186(10) 0.174(13) 0.000 0.000 0.096(9)
C12 0.35(2) 0.35(2) 0.36(3) -0.004(13) -0.004(13) 0.187(17)

loop_
_atom_type_symbol
_atom_type_description
_atom_type_scat_dispersion_real
_atom_type_scat_dispersion_imag
_atom_type_scat_source
C C 0.0181 0.0091 'International Tables Vol C Tables 4.2.6.8 and 6.1.1.4'
H H 0.0000 0.0000 'International Tables Vol C Tables 4.2.6.8 and 6.1.1.4'
N N 0.0311 0.0180 'International Tables Vol C Tables 4.2.6.8 and 6.1.1.4'
O O 0.0492 0.0322 'International Tables Vol C Tables 4.2.6.8 and 6.1.1.4'
Y Y -0.2670 2.0244 'International Tables Vol C Tables 4.2.6.8 and 6.1.1.4'

loop_
_geom_angle_atom_site_label_1
_geom_angle_atom_site_label_2
_geom_angle_atom_site_label_3
_geom_angle
_geom_angle_site_symmetry_1
_geom_angle_site_symmetry_3
O1 Y1 O1 145.4(6) . 10_665
O1 Y1 O1 84.7(7) . 19_665
O1 Y1 O1 85.1(8) 10_665 19_665
O1 Y1 O1 85.1(8) . 16
O1 Y1 O1 84.7(7) 10_665 16
O1 Y1 O1 145.4(6) 19_665 16
O1 Y1 O3 82.1(3) . .
O1 Y1 O3 128.8(4) 10_665 .
O1 Y1 O3 128.8(4) 19_665 .
O1 Y1 O3 82.1(3) 16 .
O1 Y1 O3 128.8(4) . 13_665
O1 Y1 O3 82.1(3) 10_665 13_665
O1 Y1 O3 82.1(3) 19_665 13_665
O1 Y1 O3 128.8(4) 16 13_665
O3 Y1 O3 69.0(3) . 13_665
O1 Y1 O4 72.7(3) . .
O1 Y1 O4 72.7(3) 10_665 .
O1 Y1 O4 72.7(3) 19_665 .
O1 Y1 O4 72.7(3) 16 .
O3 Y1 O4 145.49(17) . .
O3 Y1 O4 145.49(17) 13_665 .
O1 Y1 O6 56.7(5) . .
O1 Y1 O6 137.4(4) 10_665 .
O1 Y1 O6 56.7(5) 19_665 .
O1 Y1 O6 137.4(4) 16 .
O3 Y1 O6 75.0(5) . .
O3 Y1 O6 75.0(5) 13_665 .
O4 Y1 O6 108.3(6) . .
O1 Y1 O6 137.4(4) . 16
O1 Y1 O6 56.7(5) 10_665 16
O1 Y1 O6 137.4(4) 19_665 16
O1 Y1 O6 56.7(5) 16 16
O3 Y1 O6 75.0(5) . 16
O3 Y1 O6 75.0(5) 13_665 16
O4 Y1 O6 108.3(6) . 16
O6 Y1 O6 143.3(12) . 16
O1 Y1 Y1 107.3(3) . 13_665
O1 Y1 Y1 107.3(3) 10_665 13_665
O1 Y1 Y1 107.3(3) 19_665 13_665
O1 Y1 Y1 107.3(3) 16 13_665
O3 Y1 Y1 34.51(17) . 13_665
O3 Y1 Y1 34.51(17) 13_665 13_665
O4 Y1 Y1 180.00(3) . 13_665
O6 Y1 Y1 71.7(6) . 13_665
O6 Y1 Y1 71.7(6) 16 13_665
O1 Y1 Y2 137.3(4) . 13_665
O1 Y1 Y2 62.8(3) 10_665 13_665
O1 Y1 Y2 62.8(3) 19_665 13_665
O1 Y1 Y2 137.3(4) 16 13_665
O3 Y1 Y2 96.66(17) . 13_665
O3 Y1 Y2 27.64(17) 13_665 13_665
O4 Y1 Y2 117.85(2) . 13_665
O6 Y1 Y2 81.6(3) . 13_665
O6 Y1 Y2 81.6(3) 16 13_665
Y1 Y1 Y2 62.15(2) 13_665 13_665
O1 Y1 Y2 62.8(3) . .
O1 Y1 Y2 137.3(4) 10_665 .
O1 Y1 Y2 137.3(4) 19_665 .
O1 Y1 Y2 62.8(3) 16 .
O3 Y1 Y2 27.64(17) . .
O3 Y1 Y2 96.66(17) 13_665 .
O4 Y1 Y2 117.85(2) . .
O6 Y1 Y2 81.6(3) . .
O6 Y1 Y2 81.6(3) 16 .
Y1 Y1 Y2 62.15(2) 13_665 .
Y2 Y1 Y2 124.30(4) 13_665 .
O2 Y2 O2 159.0(9) . 7
O2 Y2 O2 84.3(11) . 16
O2 Y2 O2 91.9(10) 7 16
O2 Y2 O2 91.9(10) . 22
O2 Y2 O2 84.3(11) 7 22
O2 Y2 O2 159.0(9) 16 22
O2 Y2 O3 79.5(5) . .
O2 Y2 O3 79.5(5) 7 .
O2 Y2 O3 79.5(5) 16 .
O2 Y2 O3 79.5(5) 22 .
O2 Y2 O5 114.6(7) . .
O2 Y2 O5 85.9(8) 7 .
O2 Y2 O5 114.6(7) 16 .
O2 Y2 O5 85.9(8) 22 .
O3 Y2 O5 160.2(9) . .
O2 Y2 O5 85.9(8) . 7
O2 Y2 O5 114.6(7) 7 7
O2 Y2 O5 85.9(8) 16 7
O2 Y2 O5 114.6(7) 22 7
O3 Y2 O5 160.2(9) . 7
O5 Y2 O5 39.7(17) . 7
O2 Y2 Y1 100.0(4) . 13_665
O2 Y2 Y1 60.2(5) 7 13_665
O2 Y2 Y1 100.0(4) 16 13_665
O2 Y2 Y1 60.2(5) 22 13_665
O3 Y2 Y1 27.85(2) . 13_665
O5 Y2 Y1 132.3(9) . 13_665
O5 Y2 Y1 172.0(9) 7 13_665
O2 Y2 Y1 60.2(5) . .
O2 Y2 Y1 100.0(4) 7 .
O2 Y2 Y1 60.2(5) 16 .
O2 Y2 Y1 100.0(4) 22 .
O3 Y2 Y1 27.85(2) . .
O5 Y2 Y1 172.0(9) . .
O5 Y2 Y1 132.3(9) 7 .
Y1 Y2 Y1 55.70(4) 13_665 .
C2 C1 C2 122.1(11) . 16_556
C2 C1 C3 118.8(6) . .
C2 C1 C3 118.8(6) 16_556 .
C1 C2 C4 122.2(8) . .
C1 C2 C2 118.9(6) . 20_655
C4 C2 C2 118.9(5) . 20_655
C1 C3 H3A 109.5 . .
C1 C3 H3B 109.5 . .
H3A C3 H3B 109.5 . .
C1 C3 H3C 109.5 . .
H3A C3 H3C 109.5 . .
H3B C3 H3C 109.5 . .
C9 C4 C5 115.3(11) . .
C9 C4 C2 120.4(11) . .
C5 C4 C2 124.0(12) . .
C6 C5 C4 122.3(17) . .
C6 C5 H5 118.9 . .
C4 C5 H5 118.9 . .
C7 C6 C5 120.6(17) . .
C7 C6 H6 119.7 . .
C5 C6 H6 119.7 . .
C6 C7 C8 123.0(13) . .
C6 C7 C10 126.6(18) . .
C8 C7 C10 110.5(18) . .
C7 C8 C9 114.1(15) . .
C7 C8 H8 123.0 . .
C9 C8 H8 123.0 . .
C4 C9 C8 124.0(14) . .
C4 C9 H9 118.0 . .
C8 C9 H9 118.0 . .
O2 C10 O1 109.8(15) . .
O2 C10 C7 140(3) . .
O1 C10 C7 107(2) . .
C10 O1 Y1 141.2(11) . .
C10 O2 Y2 155(2) . .
Y2 O3 Y1 124.51(17) . 13_665
Y2 O3 Y1 124.51(17) . .
Y1 O3 Y1 111.0(3) 13_665 .
O5 O5 Y2 70.2(9) 7 .
C11 N1 C12 121.4(17) . .
C11 N1 C12 121.4(17) . 4_665
C12 N1 C12 117(3) . 4_665
C11 O6 Y1 139(2) . .
O6 C11 N1 120.9(16) . .
O6 C11 H11 119.6 . .
N1 C11 H11 119.6 . .
N1 C12 H12A 109.5 . .
N1 C12 H12B 109.5 . .
H12A C12 H12B 109.5 . .
N1 C12 H12C 109.5 . .
H12A C12 H12C 109.5 . .
H12B C12 H12C 109.5 . .

loop_
_geom_bond_atom_site_label_1
_geom_bond_atom_site_label_2
_geom_bond_distance
_geom_bond_site_symmetry_2
Y1 O1 2.195(11) .
Y1 O1 2.195(11) 10_665
Y1 O1 2.195(11) 19_665
Y1 O1 2.195(11) 16
Y1 O3 2.293(5) .
Y1 O3 2.293(5) 13_665
Y1 O4 2.305(12) .
Y1 O6 2.71(3) .
Y1 O6 2.71(3) 16
Y1 Y1 3.779(3) 13_665
Y1 Y2 4.0446(18) 13_665
Y1 Y2 4.0446(18) .
Y2 O2 2.263(8) .
Y2 O2 2.263(8) 7
Y2 O2 2.263(8) 16
Y2 O2 2.263(8) 22
Y2 O3 2.277(8) .
Y2 O5 2.34(4) .
Y2 O5 2.34(4) 7
Y2 Y1 4.0446(18) 13_665
C1 C2 1.373(10) .
C1 C2 1.373(10) 16_556
C1 C3 1.511(19) .
C2 C4 1.442(11) .
C2 C2 1.450(16) 20_655
C3 H3A 0.9600 .
C3 H3B 0.9600 .
C3 H3C 0.9600 .
C4 C9 1.342(18) .
C4 C5 1.374(15) .
C5 C6 1.348(19) .
C5 H5 0.9300 .
C6 C7 1.32(2) .
C6 H6 0.9300 .
C7 C8 1.36(2) .
C7 C10 1.530(17) .
C8 C9 1.449(15) .
C8 H8 0.9300 .
C9 H9 0.9300 .
C10 O2 0.93(3) .
C10 O1 1.39(2) .
O3 Y1 2.293(5) 13_665
O5 O5 1.59(7) 7
N1 C11 1.332(10) .
N1 C12 1.451(10) .
N1 C12 1.451(10) 4_665
O6 C11 1.21(3) .
C11 H11 0.9300 .
C12 H12A 0.9600 .
C12 H12B 0.9600 .
C12 H12C 0.9600 .
